data_1530783
loop_
_publ_author_name
'Sirotinkin, S.P.'
'Pokrovskii, A.N.'
'Kovba, L.M.'

_publ_section_title
;
 Crystal structures of certain double and simple rare earth sulfates
;
_journal_name_full Kristallografiya
_journal_page_first 385
_journal_page_last 389
_journal_volume 26
_journal_year 1981
_chemical_formula_sum 'Er2 O12 S3'
_chemical_name_systematic 'Er2 (S O4)3'
_space_group_IT_number 60
_symmetry_space_group_name_Hall '-P 2n 2ab'
_symmetry_space_group_name_H-M 'P b c n'
_cell_angle_alpha 90
_cell_angle_beta 90
_cell_angle_gamma 90
_cell_formula_units_Z 4
_cell_length_a 12.442
_cell_length_b 9.001
_cell_length_c 9.837
_cell_volume 1101.650
_citation_journal_id_ASTM KRISAJ
_cod_data_source_file Sirotinkin_KRISAJ_1981_1964.cif
_cod_data_source_block Er2O12S3
_cod_original_cell_volume 1101.65
_cod_database_code 1530783

loop_
_symmetry_equiv_pos_as_xyz
x,y,z
-x+1/2,-y+1/2,z+1/2
x+1/2,-y+1/2,-z
-x,y,-z+1/2
-x,-y,-z
x-1/2,y-1/2,-z-1/2
-x-1/2,y-1/2,z
x,-y,z-1/2

loop_
_atom_site_label
_atom_site_type_symbol
_atom_site_fract_x
_atom_site_fract_y
_atom_site_fract_z
_atom_site_occupancy
_atom_site_U_iso_or_equiv
O4 O-2 0.257 0.371 0.395 1 0.0
S1 S+6 0 0.47 0.25 1 0.0
O3 O-2 0.393 0.394 0.219 1 0.0
O1 O-2 0.121 0.053 0.404 1 0.0
Er1 Er+3 0.3773 0.2622 0.039 1 0.0
O6 O-2 0.397 0.058 0.2 1 0.0
S2 S+6 0.361 0.394 0.368 1 0.0
O2 O-2 0.433 0.305 0.436 1 0.0
O5 O-2 0.053 0.363 0.343 1 0.0
